data_4003612
loop_
_publ_author_name
'Gosselin, Eric J.'
'Decker, Gerald E.'
'McNichols, Brett W.'
'Baumann, James E.'
'Yap, Glenn P. A.'
'Sellinger, Alan'
'Bloch, Eric D.'

_publ_section_title
;
 Ligand-Based Phase Control in Porous Zirconium Coordination Cages
;
_journal_name_full 'Chemistry of Materials'
_journal_paper_doi 10.1021/acs.chemmater.0c01965
_journal_year 2020
_chemical_formula_moiety 'C192 H168 O40 Zr12, 4(Cl)'
_chemical_formula_sum 'C192 H168 Cl4 O40 Zr12'
_chemical_formula_weight 4351.69
_space_group_crystal_system cubic
_space_group_IT_number 225
_space_group_name_Hall '-F 4 2 3'
_space_group_name_H-M_alt 'F m -3 m'
_atom_sites_solution_hydrogens geom
_atom_sites_solution_primary iterative
_atom_sites_solution_secondary difmap
_audit_creation_method SHELXL-2018/3
_cell_angle_alpha 90
_cell_angle_beta 90
_cell_angle_gamma 90
_cell_formula_units_Z 8
_cell_length_a 48.540(3)
_cell_length_b 48.540(3)
_cell_length_c 48.540(3)
_cell_measurement_reflns_used 4948
_cell_measurement_temperature 150(2)
_cell_measurement_theta_max 50.26
_cell_measurement_theta_min 2.57
_cell_volume 114367(12)
_computing_cell_refinement 'Bruker SAINT'
_computing_data_collection 'Bruker APEX2'
_computing_data_reduction 'Bruker SAINT'
_computing_molecular_graphics 'Bruker SHELXTL'
_computing_publication_material 'Bruker SHELXTL'
_computing_structure_refinement 'SHELXL-2018/3 (Sheldrick, 2018)'
_computing_structure_solution 'SHELXS-97 (Sheldrick 2008)'
_diffrn_ambient_temperature 150(2)
_diffrn_detector_area_resol_mean 8.33
_diffrn_measured_fraction_theta_full 0.996
_diffrn_measured_fraction_theta_max 0.996
_diffrn_measurement_device_type 'Bruker AXS APEX diffractometer'
_diffrn_measurement_method '\f and \w scans'
_diffrn_radiation_type CuK\a
_diffrn_radiation_wavelength 1.54178
_diffrn_reflns_av_R_equivalents 0.0931
_diffrn_reflns_av_unetI/netI 0.0426
_diffrn_reflns_Laue_measured_fraction_full 0.996
_diffrn_reflns_Laue_measured_fraction_max 0.996
_diffrn_reflns_limit_h_max 44
_diffrn_reflns_limit_h_min -24
_diffrn_reflns_limit_k_max 48
_diffrn_reflns_limit_k_min -48
_diffrn_reflns_limit_l_max 43
_diffrn_reflns_limit_l_min -23
_diffrn_reflns_number 27637
_diffrn_reflns_point_group_measured_fraction_full 0.996
_diffrn_reflns_point_group_measured_fraction_max 0.996
_diffrn_reflns_theta_full 50.535
_diffrn_reflns_theta_max 50.535
_diffrn_reflns_theta_min 1.820
_exptl_absorpt_coefficient_mu 2.085
_exptl_absorpt_correction_T_max 0.7500
_exptl_absorpt_correction_T_min 0.4525
_exptl_absorpt_correction_type multi-scan
_exptl_absorpt_process_details
; 
 SADABS 2016/2: Krause, L., Herbst-Irmer, R., Sheldrick G.M. & Stalke D., 
 J. Appl. Cryst. 48 (2015) 3-10 
;
_exptl_crystal_density_diffrn 0.505
_exptl_crystal_description block
_exptl_crystal_F_000 17504
_exptl_crystal_size_max 0.155
_exptl_crystal_size_mid 0.148
_exptl_crystal_size_min 0.140
_refine_diff_density_max 2.572
_refine_diff_density_min -1.699
_refine_diff_density_rms 0.244
_refine_ls_extinction_method none
_refine_ls_goodness_of_fit_ref 1.449
_refine_ls_hydrogen_treatment constr
_refine_ls_matrix_type full
_refine_ls_number_parameters 176
_refine_ls_number_reflns 2965
_refine_ls_number_restraints 157
_refine_ls_restrained_S_all 1.414
_refine_ls_R_factor_all 0.1832
_refine_ls_R_factor_gt 0.1283
_refine_ls_shift/su_max 0.001
_refine_ls_shift/su_mean 0.000
_refine_ls_structure_factor_coef Fsqd
_refine_ls_weighting_details 'w=1/[\s^2^(Fo^2^)+(0.2000P)^2^] where P=(Fo^2^+2Fc^2^)/3'
_refine_ls_weighting_scheme calc
_refine_ls_wR_factor_gt 0.3596
_refine_ls_wR_factor_ref 0.4220
_reflns_Friedel_coverage 0.000
_reflns_number_gt 1510
_reflns_number_total 2965
_reflns_threshold_expression 'I > 2\s(I)'
_cod_data_source_file cm0c01965_si_014.cif
_cod_data_source_block eric285_sq
_cod_original_cell_volume 114368(19)
_cod_database_code 4003612
_shelx_shelxl_version_number 2018/3
_shelx_space_group_comment
; 
The symmetry employed for this shelxl refinement is uniquely defined 
by the following loop, which should always be used as a source of 
symmetry information in preference to the above space-group names. 
They are only intended as comments. 
;
_shelx_estimated_absorpt_t_min 0.738
_shelx_estimated_absorpt_t_max 0.759

loop_
_space_group_symop_operation_xyz
'x, y, z'
'-x, -y, z'
'-x, y, -z'
'x, -y, -z'
'z, x, y'
'z, -x, -y'
'-z, -x, y'
'-z, x, -y'
'y, z, x'
'-y, z, -x'
'y, -z, -x'
'-y, -z, x'
'y, x, -z'
'-y, -x, -z'
'y, -x, z'
'-y, x, z'
'x, z, -y'
'-x, z, y'
'-x, -z, -y'
'x, -z, y'
'z, y, -x'
'z, -y, x'
'-z, y, x'
'-z, -y, -x'
'x, y+1/2, z+1/2'
'-x, -y+1/2, z+1/2'
'-x, y+1/2, -z+1/2'
'x, -y+1/2, -z+1/2'
'z, x+1/2, y+1/2'
'z, -x+1/2, -y+1/2'
'-z, -x+1/2, y+1/2'
'-z, x+1/2, -y+1/2'
'y, z+1/2, x+1/2'
'-y, z+1/2, -x+1/2'
'y, -z+1/2, -x+1/2'
'-y, -z+1/2, x+1/2'
'y, x+1/2, -z+1/2'
'-y, -x+1/2, -z+1/2'
'y, -x+1/2, z+1/2'
'-y, x+1/2, z+1/2'
'x, z+1/2, -y+1/2'
'-x, z+1/2, y+1/2'
'-x, -z+1/2, -y+1/2'
'x, -z+1/2, y+1/2'
'z, y+1/2, -x+1/2'
'z, -y+1/2, x+1/2'
'-z, y+1/2, x+1/2'
'-z, -y+1/2, -x+1/2'
'x+1/2, y, z+1/2'
'-x+1/2, -y, z+1/2'
'-x+1/2, y, -z+1/2'
'x+1/2, -y, -z+1/2'
'z+1/2, x, y+1/2'
'z+1/2, -x, -y+1/2'
'-z+1/2, -x, y+1/2'
'-z+1/2, x, -y+1/2'
'y+1/2, z, x+1/2'
'-y+1/2, z, -x+1/2'
'y+1/2, -z, -x+1/2'
'-y+1/2, -z, x+1/2'
'y+1/2, x, -z+1/2'
'-y+1/2, -x, -z+1/2'
'y+1/2, -x, z+1/2'
'-y+1/2, x, z+1/2'
'x+1/2, z, -y+1/2'
'-x+1/2, z, y+1/2'
'-x+1/2, -z, -y+1/2'
'x+1/2, -z, y+1/2'
'z+1/2, y, -x+1/2'
'z+1/2, -y, x+1/2'
'-z+1/2, y, x+1/2'
'-z+1/2, -y, -x+1/2'
'x+1/2, y+1/2, z'
'-x+1/2, -y+1/2, z'
'-x+1/2, y+1/2, -z'
'x+1/2, -y+1/2, -z'
'z+1/2, x+1/2, y'
'z+1/2, -x+1/2, -y'
'-z+1/2, -x+1/2, y'
'-z+1/2, x+1/2, -y'
'y+1/2, z+1/2, x'
'-y+1/2, z+1/2, -x'
'y+1/2, -z+1/2, -x'
'-y+1/2, -z+1/2, x'
'y+1/2, x+1/2, -z'
'-y+1/2, -x+1/2, -z'
'y+1/2, -x+1/2, z'
'-y+1/2, x+1/2, z'
'x+1/2, z+1/2, -y'
'-x+1/2, z+1/2, y'
'-x+1/2, -z+1/2, -y'
'x+1/2, -z+1/2, y'
'z+1/2, y+1/2, -x'
'z+1/2, -y+1/2, x'
'-z+1/2, y+1/2, x'
'-z+1/2, -y+1/2, -x'
'-x, -y, -z'
'x, y, -z'
'x, -y, z'
'-x, y, z'
'-z, -x, -y'
'-z, x, y'
'z, x, -y'
'z, -x, y'
'-y, -z, -x'
'y, -z, x'
'-y, z, x'
'y, z, -x'
'-y, -x, z'
'y, x, z'
'-y, x, -z'
'y, -x, -z'
'-x, -z, y'
'x, -z, -y'
'x, z, y'
'-x, z, -y'
'-z, -y, x'
'-z, y, -x'
'z, -y, -x'
'z, y, x'
'-x, -y+1/2, -z+1/2'
'x, y+1/2, -z+1/2'
'x, -y+1/2, z+1/2'
'-x, y+1/2, z+1/2'
'-z, -x+1/2, -y+1/2'
'-z, x+1/2, y+1/2'
'z, x+1/2, -y+1/2'
'z, -x+1/2, y+1/2'
'-y, -z+1/2, -x+1/2'
'y, -z+1/2, x+1/2'
'-y, z+1/2, x+1/2'
'y, z+1/2, -x+1/2'
'-y, -x+1/2, z+1/2'
'y, x+1/2, z+1/2'
'-y, x+1/2, -z+1/2'
'y, -x+1/2, -z+1/2'
'-x, -z+1/2, y+1/2'
'x, -z+1/2, -y+1/2'
'x, z+1/2, y+1/2'
'-x, z+1/2, -y+1/2'
'-z, -y+1/2, x+1/2'
'-z, y+1/2, -x+1/2'
'z, -y+1/2, -x+1/2'
'z, y+1/2, x+1/2'
'-x+1/2, -y, -z+1/2'
'x+1/2, y, -z+1/2'
'x+1/2, -y, z+1/2'
'-x+1/2, y, z+1/2'
'-z+1/2, -x, -y+1/2'
'-z+1/2, x, y+1/2'
'z+1/2, x, -y+1/2'
'z+1/2, -x, y+1/2'
'-y+1/2, -z, -x+1/2'
'y+1/2, -z, x+1/2'
'-y+1/2, z, x+1/2'
'y+1/2, z, -x+1/2'
'-y+1/2, -x, z+1/2'
'y+1/2, x, z+1/2'
'-y+1/2, x, -z+1/2'
'y+1/2, -x, -z+1/2'
'-x+1/2, -z, y+1/2'
'x+1/2, -z, -y+1/2'
'x+1/2, z, y+1/2'
'-x+1/2, z, -y+1/2'
'-z+1/2, -y, x+1/2'
'-z+1/2, y, -x+1/2'
'z+1/2, -y, -x+1/2'
'z+1/2, y, x+1/2'
'-x+1/2, -y+1/2, -z'
'x+1/2, y+1/2, -z'
'x+1/2, -y+1/2, z'
'-x+1/2, y+1/2, z'
'-z+1/2, -x+1/2, -y'
'-z+1/2, x+1/2, y'
'z+1/2, x+1/2, -y'
'z+1/2, -x+1/2, y'
'-y+1/2, -z+1/2, -x'
'y+1/2, -z+1/2, x'
'-y+1/2, z+1/2, x'
'y+1/2, z+1/2, -x'
'-y+1/2, -x+1/2, z'
'y+1/2, x+1/2, z'
'-y+1/2, x+1/2, -z'
'y+1/2, -x+1/2, -z'
'-x+1/2, -z+1/2, y'
'x+1/2, -z+1/2, -y'
'x+1/2, z+1/2, y'
'-x+1/2, z+1/2, -y'
'-z+1/2, -y+1/2, x'
'-z+1/2, y+1/2, -x'
'z+1/2, -y+1/2, -x'
'z+1/2, y+1/2, x'

loop_
_atom_site_label
_atom_site_type_symbol
_atom_site_fract_x
_atom_site_fract_y
_atom_site_fract_z
_atom_site_U_iso_or_equiv
_atom_site_adp_type
_atom_site_occupancy
_atom_site_site_symmetry_order
_atom_site_calc_flag
_atom_site_refinement_flags_posn
_atom_site_refinement_flags_adp
_atom_site_refinement_flags_occupancy
_atom_site_disorder_assembly
_atom_site_disorder_group
Zr1 Zr 0.58236(5) 0.41764(5) 0.36892(6) 0.1039(19) Uani 1 2 d S T P . .
Cl1 Cl 0.5830(2) 0.500000 0.4170(2) 0.106(6) Uani 0.6667 4 d S T P . .
O1 O 0.6006(3) 0.4441(4) 0.3994(3) 0.099(6) Uani 1 2 d S T P . .
H1O H 0.596345 0.462688 0.403656 0.119 Uiso 1 2 calc R U P . .
O2 O 0.6078(3) 0.3922(3) 0.3922(3) 0.091(10) Uani 1 6 d S T P . .
O3 O 0.5781(4) 0.3782(3) 0.3471(4) 0.147(7) Uani 1 1 d . U . . .
C1 C 0.5509(6) 0.4610(6) 0.3649(5) 0.098(9) Uani 0.5 1 d G U P . .
H1 H 0.549239 0.471341 0.381435 0.118 Uiso 0.5 1 calc R U P . .
C2 C 0.5337(6) 0.4385(7) 0.3575(5) 0.105(9) Uani 0.5 1 d G U P . .
H2 H 0.516028 0.434300 0.364756 0.126 Uiso 0.5 1 calc R U P . .
C3 C 0.5442(7) 0.4269(7) 0.3328(6) 0.104(10) Uani 0.5 1 d G U P . .
H3 H 0.534935 0.414251 0.321058 0.125 Uiso 0.5 1 calc R U P . .
C4 C 0.5679(5) 0.4422(6) 0.3249(5) 0.105(9) Uani 0.5 1 d G U P . .
H4 H 0.580076 0.438592 0.310059 0.126 Uiso 0.5 1 calc R U P . .
C5 C 0.5720(7) 0.4633(7) 0.3448(7) 0.100(10) Uani 0.5 1 d G U P . .
H5 H 0.588325 0.473741 0.347340 0.120 Uiso 0.5 1 calc R U P . .
C6 C 0.5764(7) 0.357(2) 0.353(2) 0.149(10) Uani 0.5 1 d . U P . .
C7 C 0.5757(5) 0.3318(12) 0.3321(12) 0.162(9) Uani 0.5 1 d G U P A -1
C8 C 0.5804(10) 0.3387(8) 0.3047(13) 0.165(11) Uani 0.5 1 d G U P A -1
H8 H 0.583731 0.357346 0.299709 0.197 Uiso 0.5 1 calc R U P A -1
C9 C 0.5803(11) 0.3183(7) 0.2846(11) 0.163(11) Uani 0.5 1 d DG U P A -1
H9 H 0.583568 0.323001 0.265880 0.196 Uiso 0.5 1 calc R U P A -1
C10 C 0.5755(5) 0.2910(7) 0.2919(7) 0.156(9) Uani 0.5 1 d DG U P A -1
C11 C 0.5708(10) 0.2842(10) 0.3193(7) 0.162(11) Uani 0.5 1 d DG U P A -1
H11 H 0.567472 0.265546 0.324289 0.194 Uiso 0.5 1 calc R U P A -1
C12 C 0.5709(11) 0.3046(13) 0.3394(9) 0.164(11) Uani 0.5 1 d G U P A -1
H12 H 0.567635 0.299890 0.358118 0.197 Uiso 0.5 1 calc R U P A -1
C13 C 0.5755(5) 0.2688(9) 0.2704(9) 0.151(10) Uani 0.25 1 d DG U P A -1
C14 C 0.5922(7) 0.2710(10) 0.2472(9) 0.147(12) Uani 0.25 1 d DG U P A -1
C15 C 0.5921(9) 0.2501(11) 0.2275(9) 0.147(13) Uani 0.25 1 d DG U P A -1
H15 H 0.603432 0.251553 0.211673 0.176 Uiso 0.25 1 calc R U P A -1
C16 C 0.5753(9) 0.2272(10) 0.2311(10) 0.147(13) Uani 0.25 1 d DG U P A -1
C17 C 0.5586(8) 0.2251(9) 0.2543(10) 0.150(13) Uani 0.25 1 d DG U P A -1
C18 C 0.5587(6) 0.2459(10) 0.2739(9) 0.152(12) Uani 0.25 1 d DG U P A -1
H18 H 0.547368 0.244469 0.289791 0.182 Uiso 0.25 1 calc R U P A -1
C19 C 0.6111(11) 0.2953(11) 0.2437(13) 0.14(2) Uani 0.25 1 d D U P A -1
H19A H 0.621274 0.293567 0.226359 0.216 Uiso 0.25 1 calc R U P A -1
H19B H 0.600216 0.312342 0.243420 0.216 Uiso 0.25 1 calc R U P A -1
H19C H 0.624152 0.295978 0.259114 0.216 Uiso 0.25 1 calc R U P A -1
C20 C 0.5397(12) 0.2007(11) 0.2579(13) 0.14(2) Uani 0.25 1 d D U P A -1
H20A H 0.529549 0.202510 0.275275 0.216 Uiso 0.25 1 calc R U P A -1
H20B H 0.526611 0.199939 0.242538 0.216 Uiso 0.25 1 calc R U P A -1
H20C H 0.550583 0.183663 0.258267 0.216 Uiso 0.25 1 calc R U P A -1

loop_
_atom_site_aniso_label
_atom_site_aniso_U_11
_atom_site_aniso_U_22
_atom_site_aniso_U_33
_atom_site_aniso_U_23
_atom_site_aniso_U_13
_atom_site_aniso_U_12
Zr1 0.112(2) 0.112(2) 0.088(2) -0.0131(12) 0.0131(12) 0.0034(18)
Cl1 0.105(8) 0.108(13) 0.105(8) 0.000 -0.002(10) 0.000
O1 0.095(8) 0.106(14) 0.095(8) -0.002(9) -0.015(11) 0.002(9)
O2 0.091(10) 0.091(10) 0.091(10) -0.008(10) 0.008(10) 0.008(10)
O3 0.201(15) 0.106(12) 0.132(13) -0.070(13) 0.006(11) -0.010(12)
C1 0.10(2) 0.11(2) 0.081(18) 0.005(16) -0.001(15) -0.017(18)
C2 0.10(2) 0.13(2) 0.087(19) 0.019(18) -0.005(17) -0.017(17)
C3 0.11(2) 0.12(2) 0.082(19) 0.020(17) -0.004(17) -0.023(17)
C4 0.11(2) 0.12(2) 0.078(18) 0.003(16) 0.006(16) -0.019(18)
C5 0.11(2) 0.11(2) 0.08(2) 0.007(17) 0.001(17) -0.015(18)
C6 0.213(18) 0.11(2) 0.128(19) -0.064(18) 0.018(17) -0.012(19)
C7 0.24(2) 0.11(2) 0.14(2) -0.057(15) 0.029(19) -0.005(19)
C8 0.25(2) 0.11(2) 0.13(2) -0.046(17) 0.04(2) 0.00(2)
C9 0.25(2) 0.12(2) 0.13(3) -0.055(17) 0.03(2) 0.00(2)
C10 0.24(2) 0.10(2) 0.12(2) -0.052(15) 0.03(2) -0.004(19)
C11 0.24(2) 0.11(2) 0.14(3) -0.050(17) 0.03(2) -0.01(2)
C12 0.24(2) 0.11(2) 0.14(2) -0.048(18) 0.03(2) 0.00(2)
C13 0.24(2) 0.10(3) 0.12(3) -0.047(17) 0.04(2) 0.00(2)
C14 0.24(3) 0.09(3) 0.12(3) -0.04(2) 0.04(3) 0.00(2)
C15 0.24(3) 0.09(3) 0.11(3) -0.04(2) 0.04(3) 0.00(3)
C16 0.24(3) 0.09(3) 0.11(3) -0.04(2) 0.04(3) 0.00(3)
C17 0.24(3) 0.09(3) 0.12(3) -0.05(2) 0.03(3) 0.00(3)
C18 0.24(3) 0.10(3) 0.12(3) -0.05(2) 0.03(3) 0.00(3)
C19 0.23(5) 0.08(4) 0.12(4) -0.04(4) 0.05(4) 0.03(4)
C20 0.26(5) 0.06(4) 0.11(4) -0.06(3) 0.03(4) -0.01(4)

loop_
_atom_type_symbol
_atom_type_description
_atom_type_scat_dispersion_real
_atom_type_scat_dispersion_imag
_atom_type_scat_source
C C 0.0181 0.0091 'International Tables Vol C Tables 4.2.6.8 and 6.1.1.4'
H H 0.0000 0.0000 'International Tables Vol C Tables 4.2.6.8 and 6.1.1.4'
Cl Cl 0.3639 0.7018 'International Tables Vol C Tables 4.2.6.8 and 6.1.1.4'
O O 0.0492 0.0322 'International Tables Vol C Tables 4.2.6.8 and 6.1.1.4'
Zr Zr -0.1862 2.2449 'International Tables Vol C Tables 4.2.6.8 and 6.1.1.4'

loop_
_geom_angle_atom_site_label_1
_geom_angle_atom_site_label_2
_geom_angle_atom_site_label_3
_geom_angle
_geom_angle_site_symmetry_1
_geom_angle_site_symmetry_3
_geom_angle_publ_flag
O2 Zr1 O1 74.7(6) . 10_656 ?
O2 Zr1 O1 74.7(6) . . ?
O1 Zr1 O1 91.1(10) 10_656 . ?
O2 Zr1 O3 78.6(7) . 109_665 ?
O1 Zr1 O3 153.0(7) 10_656 109_665 ?
O1 Zr1 O3 85.2(7) . 109_665 ?
O2 Zr1 O3 78.6(7) . . ?
O1 Zr1 O3 85.2(7) 10_656 . ?
O1 Zr1 O3 153.0(7) . . ?
O3 Zr1 O3 86.0(10) 109_665 . ?
O2 Zr1 C4 153.9(9) . 109_665 ?
O1 Zr1 C4 114.3(7) 10_656 109_665 ?
O1 Zr1 C4 127.3(8) . 109_665 ?
O3 Zr1 C4 88.6(8) 109_665 109_665 ?
O3 Zr1 C4 78.0(9) . 109_665 ?
O2 Zr1 C4 153.9(8) . . ?
O1 Zr1 C4 127.3(7) 10_656 . ?
O1 Zr1 C4 114.3(8) . . ?
O3 Zr1 C4 78.0(8) 109_665 . ?
O3 Zr1 C4 88.6(9) . . ?
C4 Zr1 C4 15.6(13) 109_665 . ?
O2 Zr1 C5 151.7(7) . . ?
O1 Zr1 C5 123.8(8) 10_656 . ?
O1 Zr1 C5 83.1(8) . . ?
O3 Zr1 C5 82.4(8) 109_665 . ?
O3 Zr1 C5 120.9(9) . . ?
C4 Zr1 C5 44.2(11) 109_665 . ?
C4 Zr1 C5 32.3(4) . . ?
O2 Zr1 C5 151.7(7) . 109_665 ?
O1 Zr1 C5 83.1(7) 10_656 109_665 ?
O1 Zr1 C5 123.8(8) . 109_665 ?
O3 Zr1 C5 120.9(8) 109_665 109_665 ?
O3 Zr1 C5 82.4(8) . 109_665 ?
C4 Zr1 C5 32.3(6) 109_665 109_665 ?
C4 Zr1 C5 44.2(9) . 109_665 ?
C5 Zr1 C5 56.5(10) . 109_665 ?
O2 Zr1 C3 153.5(8) . 109_665 ?
O1 Zr1 C3 131.1(8) 10_656 109_665 ?
O1 Zr1 C3 96.3(7) . 109_665 ?
O3 Zr1 C3 75.9(9) 109_665 109_665 ?
O3 Zr1 C3 106.2(8) . 109_665 ?
C4 Zr1 C3 32.1(4) 109_665 109_665 ?
C4 Zr1 C3 18.0(9) . 109_665 ?
C5 Zr1 C3 15.3(4) . 109_665 ?
C5 Zr1 C3 53.0(4) 109_665 109_665 ?
O2 Zr1 C3 153.5(7) . . ?
O1 Zr1 C3 96.3(7) 10_656 . ?
O1 Zr1 C3 131.1(8) . . ?
O3 Zr1 C3 106.2(8) 109_665 . ?
O3 Zr1 C3 75.9(9) . . ?
C4 Zr1 C3 18.0(10) 109_665 . ?
C4 Zr1 C3 32.1(3) . . ?
C5 Zr1 C3 53.0(3) . . ?
C5 Zr1 C3 15.3(4) 109_665 . ?
C3 Zr1 C3 45.1(11) 109_665 . ?
O2 Zr1 C1 150.2(8) . . ?
O1 Zr1 C1 92.0(7) 10_656 . ?
O1 Zr1 C1 79.1(7) . . ?
O3 Zr1 C1 113.4(8) 109_665 . ?
O3 Zr1 C1 127.7(8) . . ?
C4 Zr1 C1 55.9(5) 109_665 . ?
C4 Zr1 C1 52.9(4) . . ?
C5 Zr1 C1 31.9(4) . . ?
C5 Zr1 C1 45.5(9) 109_665 . ?
C3 Zr1 C1 43.2(6) 109_665 . ?
C3 Zr1 C1 52.5(3) . . ?
Zr1 O1 Zr1 102.2(8) 7_665 . ?
Zr1 O1 H1O 128.9 7_665 . ?
Zr1 O1 H1O 128.9 . . ?
Zr1 O2 Zr1 107.0(8) 7_665 10_656 ?
Zr1 O2 Zr1 107.0(8) 7_665 . ?
Zr1 O2 Zr1 107.0(8) 10_656 . ?
C6 O3 C6 5(6) . 115 ?
C6 O3 Zr1 134(5) . . ?
C6 O3 Zr1 129(3) 115 . ?
C2 C1 C1 144(3) 109_665 109_665 ?
C2 C1 C5 20(3) 109_665 . ?
C1 C1 C5 124.4(8) 109_665 . ?
C2 C1 C2 127(3) 109_665 . ?
C1 C1 C2 16.5(8) 109_665 . ?
C5 C1 C2 108.0 . . ?
C2 C1 C3 35.9(19) 109_665 109_665 ?
C1 C1 C3 107.8(14) 109_665 109_665 ?
C5 C1 C3 16.7(15) . 109_665 ?
C2 C1 C3 91.4(15) . 109_665 ?
C2 C1 C5 107.7(19) 109_665 109_665 ?
C1 C1 C5 35.9(11) 109_665 109_665 ?
C5 C1 C5 88.5(8) . 109_665 ?
C2 C1 C5 19.6(8) . 109_665 ?
C3 C1 C5 71.9(8) 109_665 109_665 ?
C2 C1 Zr1 84.2(19) 109_665 . ?
C1 C1 Zr1 81.0(6) 109_665 . ?
C5 C1 Zr1 72.0(14) . . ?
C2 C1 Zr1 75.0(19) . . ?
C3 C1 Zr1 67.9(11) 109_665 . ?
C5 C1 Zr1 65.9(16) 109_665 . ?
C2 C1 H1 108.2 109_665 . ?
C1 C1 H1 108.2 109_665 . ?
C5 C1 H1 127.0 . . ?
C2 C1 H1 124.7 . . ?
C3 C1 H1 143.7 109_665 . ?
C5 C1 H1 143.8 109_665 . ?
Zr1 C1 H1 114.2 . . ?
C1 C2 C5 144(6) 109_665 109_665 ?
C1 C2 C3 128(3) 109_665 . ?
C5 C2 C3 17(3) 109_665 . ?
C1 C2 C1 20(3) 109_665 . ?
C5 C2 C1 125(3) 109_665 . ?
C3 C2 C1 108.0 . . ?
C1 C2 C2 37(3) 109_665 109_665 ?
C5 C2 C2 108(3) 109_665 109_665 ?
C3 C2 C2 91.6 . 109_665 ?
C1 C2 C2 16.5 . 109_665 ?
C1 C2 C4 108(4) 109_665 109_665 ?
C5 C2 C4 36(2) 109_665 109_665 ?
C3 C2 C4 19.4(16) . 109_665 ?
C1 C2 C4 88.6(16) . 109_665 ?
C2 C2 C4 72.2(16) 109_665 109_665 ?
C1 C2 Zr1 81(4) 109_665 . ?
C5 C2 Zr1 76.0(17) 109_665 . ?
C3 C2 Zr1 72.7(10) . . ?
C1 C2 Zr1 73.5(18) . . ?
C2 C2 Zr1 68.7(18) 109_665 . ?
C4 C2 Zr1 65.1(11) 109_665 . ?
C1 C2 H2 108.0 109_665 . ?
C5 C2 H2 108.0 109_665 . ?
C3 C2 H2 123.4 . . ?
C1 C2 H2 127.1 . . ?
C2 C2 H2 142.3 109_665 . ?
C4 C2 H2 142.4 109_665 . ?
Zr1 C2 H2 130.5 . . ?
C5 C3 C4 144(6) 109_665 109_665 ?
C5 C3 C2 21(4) 109_665 . ?
C4 C3 C2 125(2) 109_665 . ?
C5 C3 C4 128(4) 109_665 . ?
C4 C3 C4 17(2) 109_665 . ?
C2 C3 C4 108.0 . . ?
C5 C3 C1 36(3) 109_665 109_665 ?
C4 C3 C1 108(3) 109_665 109_665 ?
C2 C3 C1 16.2(16) . 109_665 ?
C4 C3 C1 91.8(16) . 109_665 ?
C5 C3 C3 108(4) 109_665 109_665 ?
C4 C3 C3 36(2) 109_665 109_665 ?
C2 C3 C3 88.4 . 109_665 ?
C4 C3 C3 19.7 . 109_665 ?
C1 C3 C3 72.2(16) 109_665 109_665 ?
C5 C3 Zr1 80(2) 109_665 . ?
C4 C3 Zr1 78(2) 109_665 . ?
C2 C3 Zr1 75.8(10) . . ?
C4 C3 Zr1 72.2(17) . . ?
C1 C3 Zr1 69.0(16) 109_665 . ?
C3 C3 Zr1 67.4(18) 109_665 . ?
C5 C3 H3 108.0 109_665 . ?
C4 C3 H3 108.0 109_665 . ?
C2 C3 H3 126.4 . . ?
C4 C3 H3 124.0 . . ?
C1 C3 H3 142.2 109_665 . ?
C3 C3 H3 142.2 109_665 . ?
Zr1 C3 H3 129.3 . . ?
C4 C4 C3 144(2) 109_665 109_665 ?
C4 C4 C5 127.6 109_665 . ?
C3 C4 C5 16(2) 109_665 . ?
C4 C4 C3 19.7 109_665 . ?
C3 C4 C3 124(2) 109_665 . ?
C5 C4 C3 108.0 . . ?
C4 C4 C5 35.9(9) 109_665 109_665 ?
C3 C4 C5 107.8(14) 109_665 109_665 ?
C5 C4 C5 91.7(8) . 109_665 ?
C3 C4 C5 16.4(8) . 109_665 ?
C4 C4 C2 107.8(14) 109_665 109_665 ?
C3 C4 C2 35.9(15) 109_665 109_665 ?
C5 C4 C2 19.9(14) . 109_665 ?
C3 C4 C2 88.2(14) . 109_665 ?
C5 C4 C2 71.9(8) 109_665 109_665 ?
C4 C4 Zr1 82(2) 109_665 . ?
C3 C4 Zr1 84.2(17) 109_665 . ?
C5 C4 Zr1 74.3(15) . . ?
C3 C4 Zr1 75.7(19) . . ?
C5 C4 Zr1 68.3(16) 109_665 . ?
C2 C4 Zr1 69.6(12) 109_665 . ?
C4 C4 H4 108.2 109_665 . ?
C3 C4 H4 108.2 109_665 . ?
C5 C4 H4 124.0 . . ?
C3 C4 H4 127.9 . . ?
C5 C4 H4 143.8 109_665 . ?
C2 C4 H4 143.9 109_665 . ?
Zr1 C4 H4 112.3 . . ?
C3 C5 C2 142(7) 109_665 109_665 ?
C3 C5 C1 127(4) 109_665 . ?
C2 C5 C1 16(3) 109_665 . ?
C3 C5 C4 19(4) 109_665 . ?
C2 C5 C4 124(3) 109_665 . ?
C1 C5 C4 108.0 . . ?
C3 C5 C4 36(3) 109_665 109_665 ?
C2 C5 C4 107(4) 109_665 109_665 ?
C1 C5 C4 91.5(10) . 109_665 ?
C4 C5 C4 16.5(10) . 109_665 ?
C3 C5 C1 107(5) 109_665 109_665 ?
C2 C5 C1 36(2) 109_665 109_665 ?
C1 C5 C1 19.7(11) . 109_665 ?
C4 C5 C1 88.3(11) . 109_665 ?
C4 C5 C1 71.8(17) 109_665 109_665 ?
C3 C5 Zr1 85(2) 109_665 . ?
C2 C5 Zr1 86(2) 109_665 . ?
C1 C5 Zr1 76.1(12) . . ?
C4 C5 Zr1 73.3(13) . . ?
C4 C5 Zr1 67.5(16) 109_665 . ?
C1 C5 Zr1 68.6(10) 109_665 . ?
C3 C5 H5 109.1 109_665 . ?
C2 C5 H5 109.1 109_665 . ?
C1 C5 H5 123.5 . . ?
C4 C5 H5 126.4 . . ?
C4 C5 H5 141.8 109_665 . ?
C1 C5 H5 142.0 109_665 . ?
Zr1 C5 H5 103.8 . . ?
C6 C6 O3 152(5) 115 . ?
C6 C6 O3 23(3) 115 115 ?
O3 C6 O3 128(5) . 115 ?
C6 C6 C7 85(6) 115 . ?
O3 C6 C7 123(10) . . ?
O3 C6 C7 108(8) 115 . ?
C8 C7 C12 120.0 . . ?
C8 C7 C6 116(6) . . ?
C12 C7 C6 124(6) . . ?
C7 C8 C9 120.0 . . ?
C7 C8 H8 120.0 . . ?
C9 C8 H8 120.0 . . ?
C10 C9 C8 120.0 . . ?
C10 C9 H9 120.0 . . ?
C8 C9 H9 120.0 . . ?
C9 C10 C11 120.0 . . ?
C9 C10 C13 120.4(8) . . ?
C11 C10 C13 119.6(8) . . ?
C12 C11 C10 120.0 . . ?
C12 C11 H11 120.0 . . ?
C10 C11 H11 120.0 . . ?
C11 C12 C7 120.0 . . ?
C11 C12 H12 120.0 . . ?
C7 C12 H12 120.0 . . ?
C14 C13 C18 120.0 . . ?
C14 C13 C10 120.8(8) . . ?
C18 C13 C10 119.2(8) . . ?
C13 C14 C15 120.0 . . ?
C13 C14 C19 120.2(8) . . ?
C15 C14 C19 119.8(8) . . ?
C14 C15 C16 120.0 . . ?
C14 C15 H15 120.0 . . ?
C16 C15 H15 120.0 . . ?
C17 C16 C15 120.0 . . ?
C16 C17 C18 120.0 . . ?
C16 C17 C20 120.4(8) . . ?
C18 C17 C20 119.6(8) . . ?
C17 C18 C13 120.0 . . ?
C17 C18 H18 120.0 . . ?
C13 C18 H18 120.0 . . ?
C14 C19 H19A 109.5 . . ?
C14 C19 H19B 109.5 . . ?
H19A C19 H19B 109.5 . . ?
C14 C19 H19C 109.5 . . ?
H19A C19 H19C 109.5 . . ?
H19B C19 H19C 109.5 . . ?
C17 C20 H20A 109.5 . . ?
C17 C20 H20B 109.5 . . ?
H20A C20 H20B 109.5 . . ?
C17 C20 H20C 109.5 . . ?
H20A C20 H20C 109.5 . . ?
H20B C20 H20C 109.5 . . ?

loop_
_geom_bond_atom_site_label_1
_geom_bond_atom_site_label_2
_geom_bond_distance
_geom_bond_site_symmetry_2
_geom_bond_publ_flag
Zr1 O2 2.080(11) . ?
Zr1 O1 2.149(12) 10_656 ?
Zr1 O1 2.149(12) . ?
Zr1 O3 2.198(15) 109_665 ?
Zr1 O3 2.198(15) . ?
Zr1 C4 2.54(3) 109_665 ?
Zr1 C4 2.54(3) . ?
Zr1 C5 2.56(4) . ?
Zr1 C5 2.56(4) 109_665 ?
Zr1 C3 2.59(4) 109_665 ?
Zr1 C3 2.59(4) . ?
Zr1 C1 2.61(3) . ?
O1 H1O 0.9500 . ?
O3 C6 1.07(13) . ?
O3 C6 1.30(14) 115 ?
C1 C2 0.68(4) 109_665 ?
C1 C1 0.82(6) 109_665 ?
C1 C5 1.4200 . ?
C1 C2 1.4200 . ?
C1 C3 1.912(16) 109_665 ?
C1 C5 2.00(4) 109_665 ?
C1 H1 0.9500 . ?
C2 C5 0.815(15) 109_665 ?
C2 C3 1.4200 . ?
C2 C2 1.91(5) 109_665 ?
C2 C4 1.992(18) 109_665 ?
C2 H2 0.9500 . ?
C3 C5 0.687(15) 109_665 ?
C3 C4 0.81(5) 109_665 ?
C3 C4 1.4200 . ?
C3 C3 1.99(5) 109_665 ?
C3 H3 0.9500 . ?
C4 C4 0.69(6) 109_665 ?
C4 C5 1.4200 . ?
C4 C5 1.92(4) 109_665 ?
C4 H4 0.9500 . ?
C5 H5 0.9500 . ?
C6 C6 0.2(3) 115 ?
C6 C7 1.61(4) . ?
C7 C8 1.3900 . ?
C7 C12 1.3900 . ?
C8 C9 1.3900 . ?
C8 H8 0.9500 . ?
C9 C10 1.3900 . ?
C9 H9 0.9500 . ?
C10 C11 1.3900 . ?
C10 C13 1.50(5) . ?
C11 C12 1.3900 . ?
C11 H11 0.9500 . ?
C12 H12 0.9500 . ?
C13 C14 1.3900 . ?
C13 C18 1.3900 . ?
C14 C15 1.3900 . ?
C14 C19 1.509(10) . ?
C15 C16 1.3900 . ?
C15 H15 0.9500 . ?
C16 C17 1.3900 . ?
C17 C18 1.3900 . ?
C17 C20 1.511(10) . ?
C18 H18 0.9500 . ?
C19 H19A 0.9800 . ?
C19 H19B 0.9800 . ?
C19 H19C 0.9800 . ?
C20 H20A 0.9800 . ?
C20 H20B 0.9800 . ?
C20 H20C 0.9800 . ?
